data_7208230
loop_
_publ_author_name
'Wang, Nan'
'Ma, Jian-Gong'
'Shi, Wei'
'Cheng, Peng'

_publ_section_title
;
 Two novel complexes based on hexagonal-planar {Co6} and rhombic {Zn4}
 clusters with different eight-connected topologies
;
_journal_issue 17
_journal_name_full CrystEngComm
_journal_page_first 5634
_journal_paper_doi 10.1039/c2ce25224d
_journal_volume 14
_journal_year 2012
_chemical_formula_sum 'C19 H18 Cl0.5 Co1.5 N6 O3.5'
_chemical_formula_weight 492.51
_chemical_name_systematic
;
?
;
_space_group_IT_number 109
_symmetry_cell_setting tetragonal
_symmetry_space_group_name_Hall 'I 4bw -2'
_symmetry_space_group_name_H-M 'I 41 m d'
_atom_sites_solution_hydrogens geom
_atom_sites_solution_primary direct
_atom_sites_solution_secondary difmap
_audit_creation_method SHELXL-97
_cell_angle_alpha 90.00
_cell_angle_beta 90.00
_cell_angle_gamma 90.00
_cell_formula_units_Z 16
_cell_length_a 22.2357(3)
_cell_length_b 22.2357(3)
_cell_length_c 33.9623(5)
_cell_measurement_reflns_used 10494
_cell_measurement_temperature 293(2)
_cell_measurement_theta_max 29.0159
_cell_measurement_theta_min 2.7208
_cell_volume 16791.9(4)
_computing_cell_refinement 'Bruker SMART'
_computing_data_collection 'Bruker SMART'
_computing_data_reduction 'Bruker SAINT'
_computing_molecular_graphics 'Bruker SHELXTL'
_computing_publication_material 'Bruker SHELXTL'
_computing_structure_refinement 'SHELXL-97 (Sheldrick, 1997)'
_computing_structure_solution 'SHELXS-97 (Sheldrick, 1990)'
_diffrn_ambient_temperature 293(2)
_diffrn_measured_fraction_theta_full 0.998
_diffrn_measured_fraction_theta_max 0.998
_diffrn_measurement_device_type 'CCD area detector'
_diffrn_measurement_method 'phi and omega scans'
_diffrn_radiation_monochromator graphite
_diffrn_radiation_source 'fine-focus sealed tube'
_diffrn_radiation_type MoK\a
_diffrn_radiation_wavelength 0.71073
_diffrn_reflns_av_R_equivalents 0.0319
_diffrn_reflns_av_sigmaI/netI 0.0346
_diffrn_reflns_limit_h_max 13
_diffrn_reflns_limit_h_min -26
_diffrn_reflns_limit_k_max 20
_diffrn_reflns_limit_k_min -26
_diffrn_reflns_limit_l_max 40
_diffrn_reflns_limit_l_min -38
_diffrn_reflns_number 20581
_diffrn_reflns_theta_full 25.01
_diffrn_reflns_theta_max 25.01
_diffrn_reflns_theta_min 2.73
_exptl_absorpt_coefficient_mu 0.649
_exptl_absorpt_correction_T_max 1.00000
_exptl_absorpt_correction_T_min 0.90521
_exptl_absorpt_correction_type multi-scan
_exptl_crystal_colour blue
_exptl_crystal_density_diffrn 0.779
_exptl_crystal_density_method 'not measured'
_exptl_crystal_description block
_exptl_crystal_F_000 4016
_exptl_crystal_size_max 0.2
_exptl_crystal_size_mid 0.2
_exptl_crystal_size_min 0.2
_platon_squeeze_details ' ?'
_refine_diff_density_max 1.432
_refine_diff_density_min -0.916
_refine_diff_density_rms 0.093
_refine_ls_abs_structure_details 'Flack H D (1983), Acta Cryst. A39, 876-881'
_refine_ls_abs_structure_Flack 0.36(3)
_refine_ls_extinction_method none
_refine_ls_goodness_of_fit_ref 1.086
_refine_ls_matrix_type full
_refine_ls_number_parameters 292
_refine_ls_number_reflns 7137
_refine_ls_number_restraints 72
_refine_ls_restrained_S_all 1.097
_refine_ls_R_factor_all 0.0723
_refine_ls_R_factor_gt 0.0649
_refine_ls_shift/su_max 0.001
_refine_ls_shift/su_mean 0.000
_refine_ls_structure_factor_coef Fsqd
_refine_ls_weighting_details 'calc w=1/[\s^2^(Fo^2^)+(0.1309P)^2^+25.0563P] where P=(Fo^2^+2Fc^2^)/3'
_refine_ls_weighting_scheme calc
_refine_ls_wR_factor_gt 0.1844
_refine_ls_wR_factor_ref 0.1930
_reflns_number_gt 6290
_reflns_number_total 7137
_reflns_threshold_expression >2sigma(I)
_cod_data_source_file c2ce25224d.txt
_cod_data_source_block p110604h
_cod_original_sg_symbol_H-M I41md
_cod_original_formula_sum 'C19 H18 Cl0.50 Co1.50 N6 O3.50'
_cod_database_code 7208230

loop_
_symmetry_equiv_pos_as_xyz
'x, y, z'
'-y, x+1/2, z+1/4'
'-x, -y, z'
'y, -x+1/2, z+1/4'
'-x, y, z'
'x, -y, z'
'-y, -x+1/2, z+1/4'
'y, x+1/2, z+1/4'
'x+1/2, y+1/2, z+1/2'
'-y+1/2, x+1, z+3/4'
'-x+1/2, -y+1/2, z+1/2'
'y+1/2, -x+1, z+3/4'
'-x+1/2, y+1/2, z+1/2'
'x+1/2, -y+1/2, z+1/2'
'-y+1/2, -x+1, z+3/4'
'y+1/2, x+1, z+3/4'

loop_
_atom_site_label
_atom_site_type_symbol
_atom_site_fract_x
_atom_site_fract_y
_atom_site_fract_z
_atom_site_U_iso_or_equiv
_atom_site_adp_type
_atom_site_occupancy
_atom_site_symmetry_multiplicity
_atom_site_calc_flag
_atom_site_refinement_flags
Co1 Co 0.19496(4) 1.0000 1.11813(3) 0.0253(2) Uani 1 2 d S
Co2 Co 0.07082(3) 0.91270(3) 1.12300(2) 0.02553(19) Uani 1 1 d .
C1 C 0.1434(3) 0.8498(3) 1.05280(18) 0.0470(15) Uani 1 1 d .
H1 H 0.1182 0.8167 1.0499 0.056 Uiso 1 1 calc R
C2 C 0.2165(3) 0.9129(3) 1.04391(16) 0.0369(13) Uani 1 1 d .
H2 H 0.2504 0.9317 1.0336 0.044 Uiso 1 1 calc R
C3 C 0.2077(3) 0.8329(4) 0.9923(2) 0.0606(17) Uani 1 1 d DU
C4 C 0.2253(4) 0.8702(5) 0.9601(2) 0.0761(19) Uani 1 1 d DU
H4 H 0.2242 0.9119 0.9615 0.091 Uiso 1 1 calc R
C5 C 0.2444(4) 0.8397(5) 0.9260(2) 0.096(3) Uani 1 1 d DU
H5 H 0.2558 0.8618 0.9040 0.115 Uiso 1 1 calc R
C6 C 0.2466(5) 0.7777(6) 0.9245(4) 0.121(4) Uani 1 1 d DU
C7 C 0.2292(5) 0.7448(5) 0.9574(3) 0.102(3) Uani 1 1 d DU
H7 H 0.2321 0.7030 0.9571 0.123 Uiso 1 1 calc R
C8 C 0.2081(5) 0.7729(5) 0.9898(3) 0.098(3) Uani 1 1 d DU
H8 H 0.1936 0.7502 1.0108 0.118 Uiso 1 1 calc R
C9 C 0.2724(6) 0.7507(5) 0.8862(4) 0.131(5) Uani 1 1 d DU
H9A H 0.2620 0.7770 0.8645 0.158 Uiso 1 1 calc R
H9B H 0.3160 0.7501 0.8882 0.158 Uiso 1 1 calc R
C10 C 0.2517(5) 0.6894(4) 0.8766(3) 0.1019(18) Uani 1 1 d DU
H10A H 0.2091 0.6851 0.8821 0.122 Uiso 1 1 calc R
H10B H 0.2736 0.6597 0.8919 0.122 Uiso 1 1 calc R
C11 C 0.2649(6) 0.6810(5) 0.8305(3) 0.1024(18) Uani 1 1 d DU
C12 C 0.3206(5) 0.6685(4) 0.8230(3) 0.102(3) Uani 1 1 d DU
H12 H 0.3494 0.6755 0.8423 0.122 Uiso 1 1 calc R
C13 C 0.3387(5) 0.6451(4) 0.7871(2) 0.090(2) Uani 1 1 d DU
H13 H 0.3790 0.6369 0.7824 0.108 Uiso 1 1 calc R
C14 C 0.2977(4) 0.6345(4) 0.7595(2) 0.077(2) Uani 1 1 d DU
C15 C 0.2369(5) 0.6486(5) 0.7669(3) 0.118(4) Uani 1 1 d DU
H15 H 0.2077 0.6431 0.7477 0.141 Uiso 1 1 calc R
C16 C 0.2220(5) 0.6709(6) 0.8037(3) 0.137(5) Uani 1 1 d DU
H16 H 0.1820 0.6788 0.8098 0.165 Uiso 1 1 calc R
C17 C 0.2799(3) 0.5779(3) 0.69685(17) 0.0446(15) Uani 1 1 d .
H17 H 0.2408 0.5655 0.7019 0.054 Uiso 1 1 calc R
C18 C 0.3674(3) 0.6203(3) 0.70237(15) 0.0420(14) Uani 1 1 d .
H18 H 0.3994 0.6427 0.7123 0.050 Uiso 1 1 calc R
C19 C 0.0000 0.7997(4) 1.1330(3) 0.050(2) Uani 1 2 d S
H19 H 0.0000 0.7584 1.1376 0.059 Uiso 1 2 calc SR
C20 C 0.0000 0.9398(4) 1.04341(16) 0.0501(17) Uani 1 2 d SDU
Cl1 Cl 0.5000 0.67651(18) 0.74286(10) 0.0859(10) Uani 1 2 d S
N1 N 0.1397(2) 0.8887(2) 1.08105(13) 0.0387(11) Uani 1 1 d .
N2 N 0.1883(2) 0.9293(2) 1.07567(12) 0.0305(10) Uani 1 1 d .
N3 N 0.1888(2) 0.8640(2) 1.02804(14) 0.0438(12) Uani 1 1 d .
N4 N 0.3117(2) 0.5643(2) 0.66453(13) 0.0361(11) Uani 1 1 d .
N5 N 0.3674(2) 0.5922(2) 0.66928(13) 0.0353(11) Uani 1 1 d .
N6 N 0.3135(3) 0.6122(3) 0.72078(15) 0.0536(15) Uani 1 1 d .
O1 O 0.1005(2) 1.0000 1.11101(12) 0.0245(10) Uani 1 2 d S
O2 O 0.0000 0.9420(3) 1.15812(14) 0.0383(13) Uani 1 2 d S
O3 O 0.05080(17) 0.82338(16) 1.13038(13) 0.0440(10) Uani 1 1 d .
O4 O 0.0000 0.9186(2) 1.07736(13) 0.0323(12) Uani 1 2 d SD
O5 O -0.0496(3) 0.9609(4) 1.0336(3) 0.0648(19) Uani 0.50 1 d PDU
O6 O 0.2965(2) 1.0000 1.12024(16) 0.0323(10) Uani 1 2 d S

loop_
_atom_site_aniso_label
_atom_site_aniso_U_11
_atom_site_aniso_U_22
_atom_site_aniso_U_33
_atom_site_aniso_U_23
_atom_site_aniso_U_13
_atom_site_aniso_U_12
Co1 0.0315(5) 0.0270(5) 0.0174(4) 0.000 0.0027(4) 0.000
Co2 0.0325(4) 0.0257(3) 0.0184(3) 0.0022(3) 0.0018(3) 0.0017(2)
C1 0.054(4) 0.048(4) 0.040(3) -0.008(3) 0.005(3) -0.003(3)
C2 0.034(3) 0.045(3) 0.031(3) -0.012(2) 0.013(2) -0.002(2)
C3 0.068(4) 0.072(3) 0.042(3) -0.025(3) 0.014(3) -0.016(4)
C4 0.075(5) 0.111(3) 0.043(3) -0.016(3) 0.017(3) -0.031(5)
C5 0.126(8) 0.111(3) 0.050(3) -0.034(3) 0.034(4) -0.074(5)
C6 0.125(9) 0.114(3) 0.122(6) -0.019(3) 0.087(7) -0.011(6)
C7 0.136(9) 0.080(4) 0.092(5) -0.043(3) 0.056(6) -0.029(6)
C8 0.145(9) 0.075(3) 0.074(4) -0.041(3) 0.031(5) -0.016(6)
C9 0.154(11) 0.121(5) 0.119(6) -0.031(5) 0.092(7) -0.038(6)
C10 0.103(2) 0.102(2) 0.1005(18) -0.0037(10) 0.0037(10) 0.0005(10)
C11 0.104(2) 0.103(2) 0.0996(18) -0.0041(10) 0.0002(9) -0.0012(10)
C12 0.102(3) 0.120(8) 0.083(4) -0.067(6) -0.020(2) -0.007(5)
C13 0.124(4) 0.094(7) 0.053(4) -0.023(4) 0.007(3) -0.050(5)
C14 0.077(4) 0.103(6) 0.051(3) -0.049(4) 0.031(3) -0.020(4)
C15 0.087(3) 0.150(10) 0.117(5) -0.084(8) 0.060(3) -0.018(6)
C16 0.061(3) 0.231(14) 0.120(4) -0.117(8) 0.043(3) -0.031(6)
C17 0.051(4) 0.051(4) 0.033(3) -0.024(3) 0.008(3) -0.001(3)
C18 0.041(3) 0.062(4) 0.024(3) -0.019(3) 0.008(2) -0.015(3)
C19 0.056(6) 0.031(4) 0.062(6) 0.023(4) 0.000 0.000
C20 0.0538(18) 0.048(2) 0.048(2) -0.0027(10) 0.000 0.000
Cl1 0.0505(15) 0.136(3) 0.0709(18) -0.0474(19) 0.000 0.000
N1 0.046(3) 0.039(3) 0.032(2) -0.007(2) 0.004(2) -0.009(2)
N2 0.033(2) 0.034(2) 0.025(2) -0.0032(18) 0.0036(18) 0.0003(18)
N3 0.048(3) 0.046(3) 0.037(3) -0.015(2) 0.014(2) -0.010(2)
N4 0.036(3) 0.046(3) 0.027(2) -0.008(2) 0.0027(19) -0.003(2)
N5 0.036(3) 0.041(3) 0.029(2) -0.0116(19) 0.002(2) 0.001(2)
N6 0.057(3) 0.062(4) 0.042(3) -0.024(3) 0.015(3) -0.010(3)
O1 0.030(2) 0.031(3) 0.013(2) 0.000 0.0039(18) 0.000
O2 0.039(3) 0.055(4) 0.021(2) 0.008(2) 0.000 0.000
O3 0.037(2) 0.0279(18) 0.068(3) 0.0166(19) -0.006(2) -0.0050(15)
O4 0.033(3) 0.033(3) 0.032(3) -0.001(2) 0.000 0.000
O5 0.0624(19) 0.067(2) 0.065(2) 0.0014(10) -0.0021(10) 0.0038(10)
O6 0.033(2) 0.033(2) 0.032(2) 0.000 -0.009(2) 0.000

loop_
_atom_type_symbol
_atom_type_description
_atom_type_scat_dispersion_real
_atom_type_scat_dispersion_imag
_atom_type_scat_source
C C 0.0033 0.0016 'International Tables Vol C Tables 4.2.6.8 and 6.1.1.4'
H H 0.0000 0.0000 'International Tables Vol C Tables 4.2.6.8 and 6.1.1.4'
Cl Cl 0.1484 0.1585 'International Tables Vol C Tables 4.2.6.8 and 6.1.1.4'
Co Co 0.3494 0.9721 'International Tables Vol C Tables 4.2.6.8 and 6.1.1.4'
N N 0.0061 0.0033 'International Tables Vol C Tables 4.2.6.8 and 6.1.1.4'
O O 0.0106 0.0060 'International Tables Vol C Tables 4.2.6.8 and 6.1.1.4'

loop_
_geom_angle_atom_site_label_1
_geom_angle_atom_site_label_2
_geom_angle_atom_site_label_3
_geom_angle
_geom_angle_site_symmetry_1
_geom_angle_site_symmetry_3
O1 Co1 N4 90.91(16) . 11_565
O1 Co1 N4 90.91(16) . 13
N4 Co1 N4 84.2(3) 11_565 13
O1 Co1 N2 81.63(14) . .
N4 Co1 N2 90.03(17) 11_565 .
N4 Co1 N2 170.51(18) 13 .
O1 Co1 N2 81.63(14) . 6_575
N4 Co1 N2 170.51(18) 11_565 6_575
N4 Co1 N2 90.03(16) 13 6_575
N2 Co1 N2 94.6(2) . 6_575
O1 Co1 O6 175.25(18) . .
N4 Co1 O6 92.61(17) 11_565 .
N4 Co1 O6 92.61(17) 13 .
N2 Co1 O6 95.17(16) . .
N2 Co1 O6 95.17(16) 6_575 .
O3 Co2 O2 93.9(2) . .
O3 Co2 O1 172.63(17) . .
O2 Co2 O1 93.4(2) . .
O3 Co2 N5 90.02(17) . 11_565
O2 Co2 N5 94.76(17) . 11_565
O1 Co2 N5 89.27(18) . 11_565
O3 Co2 N1 89.71(18) . .
O2 Co2 N1 173.22(19) . .
O1 Co2 N1 82.96(17) . .
N5 Co2 N1 90.95(18) 11_565 .
O3 Co2 O4 89.32(17) . .
O2 Co2 O4 81.05(14) . .
O1 Co2 O4 91.92(17) . .
N5 Co2 O4 175.70(17) 11_565 .
N1 Co2 O4 93.30(16) . .
N1 C1 N3 110.6(6) . .
N1 C1 H1 124.7 . .
N3 C1 H1 124.7 . .
N2 C2 N3 109.6(5) . .
N2 C2 H2 125.2 . .
N3 C2 H2 125.2 . .
C8 C3 C4 122.0(7) . .
C8 C3 N3 121.8(7) . .
C4 C3 N3 116.2(7) . .
C5 C4 C3 115.7(9) . .
C5 C4 H4 122.2 . .
C3 C4 H4 122.2 . .
C6 C5 C4 121.5(9) . .
C6 C5 H5 119.3 . .
C4 C5 H5 119.3 . .
C5 C6 C7 119.1(9) . .
C5 C6 C9 115.6(9) . .
C7 C6 C9 125.1(11) . .
C8 C7 C6 120.5(10) . .
C8 C7 H7 119.8 . .
C6 C7 H7 119.8 . .
C3 C8 C7 121.1(10) . .
C3 C8 H8 119.4 . .
C7 C8 H8 119.4 . .
C10 C9 C6 115.5(9) . .
C10 C9 H9A 108.4 . .
C6 C9 H9A 108.4 . .
C10 C9 H9B 108.4 . .
C6 C9 H9B 108.4 . .
H9A C9 H9B 107.5 . .
C9 C10 C11 105.4(9) . .
C9 C10 H10A 110.7 . .
C11 C10 H10A 110.7 . .
C9 C10 H10B 110.7 . .
C11 C10 H10B 110.7 . .
H10A C10 H10B 108.8 . .
C12 C11 C16 120.7(10) . .
C12 C11 C10 113.1(10) . .
C16 C11 C10 123.7(10) . .
C11 C12 C13 122.2(10) . .
C11 C12 H12 118.9 . .
C13 C12 H12 118.9 . .
C14 C13 C12 119.2(10) . .
C14 C13 H13 120.4 . .
C12 C13 H13 120.4 . .
C13 C14 C15 119.4(8) . .
C13 C14 N6 122.4(8) . .
C15 C14 N6 118.1(8) . .
C16 C15 C14 118.1(11) . .
C16 C15 H15 120.9 . .
C14 C15 H15 120.9 . .
C11 C16 C15 120.3(10) . .
C11 C16 H16 119.8 . .
C15 C16 H16 119.8 . .
N4 C17 N6 109.4(6) . .
N4 C17 H17 125.3 . .
N6 C17 H17 125.3 . .
N5 C18 N6 109.6(5) . .
N5 C18 H18 125.2 . .
N6 C18 H18 125.2 . .
O3 C19 O3 129.3(7) . 5
O3 C19 H19 115.3 . .
O3 C19 H19 115.3 5 .
O5 C20 O5 124.9(11) 5 .
O5 C20 O4 113.0(6) 5 .
O5 C20 O4 113.0(6) . .
C1 N1 N2 106.4(5) . .
C1 N1 Co2 134.3(4) . .
N2 N1 Co2 117.8(3) . .
C2 N2 N1 107.1(4) . .
C2 N2 Co1 137.1(4) . .
N1 N2 Co1 115.7(3) . .
C1 N3 C2 106.2(5) . .
C1 N3 C3 128.4(5) . .
C2 N3 C3 125.3(5) . .
C17 N4 N5 105.8(4) . .
C17 N4 Co1 136.1(4) . 11_564
N5 N4 Co1 116.4(3) . 11_564
C18 N5 N4 108.5(5) . .
C18 N5 Co2 133.0(4) . 11_564
N4 N5 Co2 118.3(3) . 11_564
C17 N6 C18 106.6(5) . .
C17 N6 C14 127.6(6) . .
C18 N6 C14 125.8(6) . .
Co2 O1 Co2 136.5(2) . 6_575
Co2 O1 Co1 106.93(13) . .
Co2 O1 Co1 106.93(13) 6_575 .
Co2 O2 Co2 98.4(2) 5 .
C19 O3 Co2 127.9(4) . .
C20 O4 Co2 132.10(18) . .
C20 O4 Co2 132.10(18) . 5
Co2 O4 Co2 90.71(17) . 5
C20 O5 O5 112.2(6) . 6_575

loop_
_geom_bond_atom_site_label_1
_geom_bond_atom_site_label_2
_geom_bond_distance
_geom_bond_site_symmetry_2
Co1 O1 2.114(5) .
Co1 N4 2.133(5) 11_565
Co1 N4 2.133(5) 13
Co1 N2 2.138(4) .
Co1 N2 2.138(4) 6_575
Co1 O6 2.258(5) .
Co2 O3 2.051(4) .
Co2 O2 2.080(4) .
Co2 O1 2.0902(17) .
Co2 N5 2.091(5) 11_565
Co2 N1 2.160(5) .
Co2 O4 2.213(3) .
C1 N1 1.294(8) .
C1 N3 1.352(8) .
C1 H1 0.9300 .
C2 N2 1.300(7) .
C2 N3 1.361(8) .
C2 H2 0.9300 .
C3 C8 1.337(13) .
C3 C4 1.427(12) .
C3 N3 1.458(8) .
C4 C5 1.406(11) .
C4 H4 0.9300 .
C5 C6 1.380(16) .
C5 H5 0.9300 .
C6 C7 1.391(15) .
C6 C9 1.545(13) .
C7 C8 1.349(12) .
C7 H7 0.9300 .
C8 H8 0.9300 .
C9 C10 1.475(2) .
C9 H9A 0.9700 .
C9 H9B 0.9700 .
C10 C11 1.603(15) .
C10 H10A 0.9700 .
C10 H10B 0.9700 .
C11 C12 1.295(15) .
C11 C16 1.338(15) .
C12 C13 1.385(12) .
C12 H12 0.9300 .
C13 C14 1.330(13) .
C13 H13 0.9300 .
C14 C15 1.410(13) .
C14 N6 1.448(7) .
C15 C16 1.383(12) .
C15 H15 0.9300 .
C16 H16 0.9300 .
C17 N4 1.339(7) .
C17 N6 1.341(8) .
C17 H17 0.9300 .
C18 N5 1.286(7) .
C18 N6 1.365(8) .
C18 H18 0.9300 .
C19 O3 1.250(5) .
C19 O3 1.250(5) 5
C19 H19 0.9300 .
C20 O5 1.244(2) 5
C20 O5 1.244(2) .
C20 O4 1.246(2) .
N1 N2 1.420(7) .
N4 N5 1.394(7) .
N4 Co1 2.133(5) 11_564
N5 Co2 2.091(5) 11_564
O1 Co2 2.0902(17) 6_575
O2 Co2 2.080(4) 5
O4 Co2 2.213(3) 5
O5 O5 1.74(2) 6_575

loop_
_platon_squeeze_void_nr
_platon_squeeze_void_average_x
_platon_squeeze_void_average_y
_platon_squeeze_void_average_z
_platon_squeeze_void_volume
_platon_squeeze_void_count_electrons
1 -0.027 0.272 -0.084 9845.1 314.7
